data_2214031
loop_
_publ_author_name
'Odaba\,so\(glu, Mustafa'
'B\"uy\"ukg\"ung\"or, Orhan'
'Narayana, B.'
'Vijeshi, A. M.'
'Yathirajan, H. S.'

_publ_section_title
;
 5-Methoxy-1<i>H</i>-benzo[<i>d</i>]imidazole-2(3<i>H</i>)-thione
;
_journal_coeditor_code AT2322
_journal_issue 7
_journal_name_full 'Acta Crystallographica Section E'
_journal_page_first o3199
_journal_page_last o3200
_journal_paper_doi 10.1107/S1600536807027730
_journal_volume 63
_journal_year 2007
_chemical_formula_iupac 'C8 H8 N2 O S'
_chemical_formula_moiety 'C8 H8 N2 O S'
_chemical_formula_sum 'C8 H8 N2 O S'
_chemical_formula_weight 180.22
_chemical_name_systematic
;
5-Methoxy-1<i>H</i>-benzo[<i>d</i>]imidazole-2(3<i>H</i>)-thione
;
_space_group_IT_number 2
_symmetry_cell_setting triclinic
_symmetry_space_group_name_Hall '-P 1'
_symmetry_space_group_name_H-M 'P -1'
_atom_sites_solution_hydrogens geom
_atom_sites_solution_primary direct
_atom_sites_solution_secondary difmap
_audit_creation_method SHELXL97
_cell_angle_alpha 90.316(8)
_cell_angle_beta 114.148(8)
_cell_angle_gamma 118.516(7)
_cell_formula_units_Z 2
_cell_length_a 7.4922(8)
_cell_length_b 7.6532(8)
_cell_length_c 8.8403(9)
_cell_measurement_reflns_used 8166
_cell_measurement_temperature 296
_cell_measurement_theta_max 28.76
_cell_measurement_theta_min 3.13
_cell_volume 393.47(9)
_computing_cell_refinement X-AREA
_computing_data_collection 'X-AREA (Stoe & Cie, 2002)'
_computing_data_reduction 'X-RED32 (Stoe & Cie, 2002)'
_computing_molecular_graphics 'ORTEP-3 for Windows (Farrugia, 1997)'
_computing_publication_material 'WinGX (Farrugia, 1999)'
_computing_structure_refinement 'SHELXL97 (Sheldrick, 1997)'
_computing_structure_solution 'SHELXS97 (Sheldrick, 1990)'
_diffrn_ambient_temperature 296
_diffrn_detector_area_resol_mean 6.67
_diffrn_measured_fraction_theta_full 0.999
_diffrn_measured_fraction_theta_max 0.999
_diffrn_measurement_device_type 'Stoe IPDS II'
_diffrn_measurement_method \w
_diffrn_radiation_monochromator 'plane graphite'
_diffrn_radiation_source 'sealed X-ray tube, 12 x 0.4 mm long-fine focus'
_diffrn_radiation_type MoK\a
_diffrn_radiation_wavelength 0.71073
_diffrn_reflns_av_R_equivalents 0.0838
_diffrn_reflns_av_sigmaI/netI 0.0401
_diffrn_reflns_limit_h_max 9
_diffrn_reflns_limit_h_min -9
_diffrn_reflns_limit_k_max 9
_diffrn_reflns_limit_k_min -9
_diffrn_reflns_limit_l_max 10
_diffrn_reflns_limit_l_min -10
_diffrn_reflns_number 8166
_diffrn_reflns_theta_full 26.00
_diffrn_reflns_theta_max 26.00
_diffrn_reflns_theta_min 3.13
_diffrn_standards_decay_% <2
_diffrn_standards_number 0
_exptl_absorpt_coefficient_mu 0.356
_exptl_absorpt_correction_T_max 0.9348
_exptl_absorpt_correction_T_min 0.8291
_exptl_absorpt_correction_type integration
_exptl_absorpt_process_details '(X-RED32; Stoe & Cie, 2002)'
_exptl_crystal_colour colourless
_exptl_crystal_density_diffrn 1.521
_exptl_crystal_density_method 'not measured'
_exptl_crystal_description prism
_exptl_crystal_F_000 188
_exptl_crystal_size_max 0.560
_exptl_crystal_size_mid 0.423
_exptl_crystal_size_min 0.270
_refine_diff_density_max 0.327
_refine_diff_density_min -0.384
_refine_ls_extinction_coef 0.081(14)
_refine_ls_extinction_expression Fc^*^=kFc[1+0.001xFc^2^\l^3^/sin(2\q)]^-1/4^
_refine_ls_extinction_method 'SHELXL97 (Sheldrick, 1997)'
_refine_ls_goodness_of_fit_ref 1.083
_refine_ls_hydrogen_treatment mixed
_refine_ls_matrix_type full
_refine_ls_number_parameters 131
_refine_ls_number_reflns 1545
_refine_ls_number_restraints 0
_refine_ls_restrained_S_all 1.083
_refine_ls_R_factor_all 0.0414
_refine_ls_R_factor_gt 0.0386
_refine_ls_shift/su_max 0.000
_refine_ls_shift/su_mean 0.000
_refine_ls_structure_factor_coef Fsqd
_refine_ls_weighting_details 'calc w = 1/[\s^2^(Fo^2^)+(0.0648P)^2^+0.0705P] where P=(Fo^2^+2Fc^2^)/3'
_refine_ls_weighting_scheme calc
_refine_ls_wR_factor_gt 0.1036
_refine_ls_wR_factor_ref 0.1064
_reflns_number_gt 1445
_reflns_number_total 1545
_reflns_threshold_expression I>2\s(I)
_cod_data_source_file at2322.cif
_cod_data_source_block I
_cod_database_code 2214031
_cod_database_fobs_code 2214031

loop_
_symmetry_equiv_pos_as_xyz
'x, y, z'
'-x, -y, -z'

loop_
_atom_site_type_symbol
_atom_site_label
_atom_site_fract_x
_atom_site_fract_y
_atom_site_fract_z
_atom_site_U_iso_or_equiv
_atom_site_adp_type
_atom_site_calc_flag
_atom_site_refinement_flags
_atom_site_occupancy
C C1 0.8686(3) 1.0602(3) 0.7350(2) 0.0330(4) Uani d . 1
C C2 0.8064(3) 0.7699(2) 0.6012(2) 0.0296(4) Uani d . 1
C C3 0.7925(3) 0.5877(2) 0.5602(2) 0.0319(4) Uani d . 1
C C4 0.6897(3) 0.4987(2) 0.3873(2) 0.0317(4) Uani d . 1
C C5 0.6006(3) 0.5849(3) 0.2616(2) 0.0374(4) Uani d . 1
C C6 0.6166(3) 0.7675(3) 0.3053(2) 0.0383(4) Uani d . 1
C C7 0.7245(3) 0.8611(3) 0.4768(2) 0.0314(4) Uani d . 1
C C8 0.6164(4) 0.2430(3) 0.1758(3) 0.0476(5) Uani d . 1
H H8A 0.4554 0.1883 0.1039 0.071 Uiso calc R 1
H H8B 0.6494 0.1371 0.1699 0.071 Uiso calc R 1
H H8C 0.7041 0.3540 0.1374 0.071 Uiso calc R 1
N N1 0.8937(2) 0.8967(2) 0.75761(19) 0.0330(3) Uani d . 1
N N2 0.7669(3) 1.0393(2) 0.56429(19) 0.0346(3) Uani d . 1
O O1 0.6761(2) 0.3167(2) 0.34818(17) 0.0419(3) Uani d . 1
S S1 0.94575(8) 1.25049(7) 0.88771(6) 0.0405(2) Uani d . 1
H H1 0.943(4) 0.875(3) 0.858(3) 0.043(6) Uiso d . 1
H H2 0.742(4) 1.131(4) 0.519(3) 0.045(6) Uiso d . 1
H H3 0.848(4) 0.520(3) 0.643(3) 0.041(5) Uiso d . 1
H H5 0.518(4) 0.516(4) 0.137(3) 0.050(6) Uiso d . 1
H H6 0.551(4) 0.831(3) 0.219(3) 0.041(5) Uiso d . 1

loop_
_atom_site_aniso_label
_atom_site_aniso_U_11
_atom_site_aniso_U_22
_atom_site_aniso_U_33
_atom_site_aniso_U_12
_atom_site_aniso_U_13
_atom_site_aniso_U_23
C1 0.0352(8) 0.0329(8) 0.0326(9) 0.0182(7) 0.0169(7) 0.0127(7)
C2 0.0306(7) 0.0308(8) 0.0283(8) 0.0157(6) 0.0150(6) 0.0114(6)
C3 0.0352(8) 0.0313(8) 0.0319(9) 0.0191(7) 0.0160(7) 0.0129(7)
C4 0.0351(8) 0.0286(8) 0.0353(9) 0.0168(6) 0.0196(7) 0.0114(7)
C5 0.0456(9) 0.0390(9) 0.0286(9) 0.0233(8) 0.0170(7) 0.0110(7)
C6 0.0480(9) 0.0415(9) 0.0311(9) 0.0280(8) 0.0176(8) 0.0168(7)
C7 0.0351(8) 0.0316(8) 0.0323(8) 0.0192(6) 0.0177(7) 0.0128(7)
C8 0.0669(12) 0.0356(10) 0.0411(10) 0.0250(9) 0.0285(10) 0.0086(8)
N1 0.0399(7) 0.0325(7) 0.0272(7) 0.0205(6) 0.0144(6) 0.0113(6)
N2 0.0445(8) 0.0327(7) 0.0319(8) 0.0239(6) 0.0180(6) 0.0134(6)
O1 0.0605(8) 0.0363(7) 0.0368(7) 0.0296(6) 0.0244(6) 0.0137(6)
S1 0.0559(3) 0.0359(3) 0.0343(3) 0.0271(2) 0.0215(2) 0.0113(2)

loop_
_atom_type_symbol
_atom_type_description
_atom_type_scat_dispersion_real
_atom_type_scat_dispersion_imag
_atom_type_scat_source
C C 0.0033 0.0016 'International Tables Vol C Tables 4.2.6.8 and 6.1.1.4'
H H 0.0000 0.0000 'International Tables Vol C Tables 4.2.6.8 and 6.1.1.4'
N N 0.0061 0.0033 'International Tables Vol C Tables 4.2.6.8 and 6.1.1.4'
O O 0.0106 0.0060 'International Tables Vol C Tables 4.2.6.8 and 6.1.1.4'
S S 0.1246 0.1234 'International Tables Vol C Tables 4.2.6.8 and 6.1.1.4'

loop_
_geom_angle_atom_site_label_1
_geom_angle_atom_site_label_2
_geom_angle_atom_site_label_3
_geom_angle
N2 C1 N1 106.42(15)
N2 C1 S1 126.47(14)
N1 C1 S1 127.11(14)
C3 C2 N1 131.56(15)
C3 C2 C7 122.33(16)
N1 C2 C7 106.11(14)
C2 C3 C4 116.21(15)
C2 C3 H3 124.8(13)
C4 C3 H3 119.0(13)
O1 C4 C3 115.58(15)
O1 C4 C5 122.35(16)
C3 C4 C5 122.04(16)
C6 C5 C4 120.86(16)
C6 C5 H5 117.2(14)
C4 C5 H5 121.9(15)
C7 C6 C5 117.78(16)
C7 C6 H6 119.3(13)
C5 C6 H6 122.9(13)
C6 C7 N2 132.91(16)
C6 C7 C2 120.72(16)
N2 C7 C2 106.30(15)
O1 C8 H8A 109.5
O1 C8 H8B 109.5
H8A C8 H8B 109.5
O1 C8 H8C 109.5
H8A C8 H8C 109.5
H8B C8 H8C 109.5
C1 N1 C2 110.65(14)
C1 N1 H1 120.8(15)
C2 N1 H1 128.1(15)
C1 N2 C7 110.51(15)
C1 N2 H2 123.3(17)
C7 N2 H2 126.0(17)
C4 O1 C8 117.01(15)

loop_
_geom_bond_atom_site_label_1
_geom_bond_atom_site_label_2
_geom_bond_distance
C1 N2 1.350(2)
C1 N1 1.356(2)
C1 S1 1.6775(18)
C2 C3 1.382(2)
C2 N1 1.386(2)
C2 C7 1.392(2)
C3 C4 1.385(2)
C3 H3 0.97(2)
C4 O1 1.379(2)
C4 C5 1.392(2)
C5 C6 1.383(3)
C5 H5 1.00(3)
C6 C7 1.378(3)
C6 H6 0.99(2)
C7 N2 1.390(2)
C8 O1 1.426(2)
C8 H8A 0.9600
C8 H8B 0.9600
C8 H8C 0.9600
N1 H1 0.86(3)
N2 H2 0.87(3)

loop_
_geom_hbond_atom_site_label_D
_geom_hbond_atom_site_label_H
_geom_hbond_atom_site_label_A
_geom_hbond_site_symmetry_A
_geom_hbond_distance_DH
_geom_hbond_distance_HA
_geom_hbond_distance_DA
_geom_hbond_angle_DHA
N1 H1 S1 2_777 0.86(3) 2.43(3) 3.2853(16) 169(2)
N2 H2 O1 1_565 0.87(3) 2.15(3) 2.997(2) 165(2)

loop_
_geom_torsion_atom_site_label_1
_geom_torsion_atom_site_label_2
_geom_torsion_atom_site_label_3
_geom_torsion_atom_site_label_4
_geom_torsion
N1 C2 C3 C4 179.05(15)
C7 C2 C3 C4 -0.7(2)
C2 C3 C4 O1 -179.72(13)
C2 C3 C4 C5 -1.4(2)
O1 C4 C5 C6 179.81(16)
C3 C4 C5 C6 1.6(3)
C4 C5 C6 C7 0.3(3)
C5 C6 C7 N2 -178.88(17)
C5 C6 C7 C2 -2.3(3)
C3 C2 C7 C6 2.6(2)
N1 C2 C7 C6 -177.18(15)
C3 C2 C7 N2 179.95(14)
N1 C2 C7 N2 0.19(16)
N2 C1 N1 C2 -0.44(18)
S1 C1 N1 C2 179.04(12)
C3 C2 N1 C1 -179.58(16)
C7 C2 N1 C1 0.16(17)
N1 C1 N2 C7 0.56(19)
S1 C1 N2 C7 -178.92(12)
C6 C7 N2 C1 176.43(18)
C2 C7 N2 C1 -0.47(18)
C3 C4 O1 C8 -167.30(16)
C5 C4 O1 C8 14.4(2)

loop_
_cod_related_entry_id
_cod_related_entry_database
_cod_related_entry_code
1 ChemSpider 579127
